data_7233194
loop_
_publ_author_name
'Tomohiro Hirade'
'Yumi Okui'
'Mina Han'

_publ_section_title
;
 A design strategy for stable light-sensitive palladium complexes
;
_journal_name_full 'Journal of Materials Chemistry C'
_journal_page_first 2672
_journal_page_last 2679
_journal_paper_doi 10.1039/C3TC00779K
_journal_volume 1
_journal_year 2013
_chemical_formula_moiety 'C66 H88 Cl2 N4 O12 Pd'
_chemical_formula_sum 'C66 H88 Cl2 N4 O12 Pd'
_chemical_formula_weight 1306.75
_space_group_IT_number 2
_space_group_name_Hall '-P 1'
_space_group_name_H-M_alt 'P -1'
_symmetry_cell_setting triclinic
_symmetry_Int_Tables_number 2
_symmetry_space_group_name_Hall '-P 1'
_symmetry_space_group_name_H-M 'P -1'
_atom_sites_solution_hydrogens geom
_atom_sites_solution_primary direct
_atom_sites_solution_secondary difmap
_cell_angle_alpha 64.411(7)
_cell_angle_beta 75.445(12)
_cell_angle_gamma 76.456(11)
_cell_formula_units_Z 1
_cell_length_a 9.951(2)
_cell_length_b 12.281(3)
_cell_length_c 15.068(3)
_cell_measurement_reflns_used 5819
_cell_measurement_temperature 293
_cell_measurement_theta_max 27.48
_cell_measurement_theta_min 3.03
_cell_volume 1590.8(6)
_computing_cell_refinement CrystalClear
_computing_data_collection 'CrystalClear (Rigaku/MSC Inc., 2006)'
_computing_data_reduction CrystalClear
_computing_molecular_graphics 'CrystalStructure 4.0'
_computing_publication_material 'CrystalStructure 4.0 (Rigaku, 2010)'
_computing_structure_refinement 'SHELXL97 (Sheldrick, 2008)'
_computing_structure_solution 'Il Milione (Burla, et al., 2007)'
_diffrn_ambient_temperature 293
_diffrn_detector_area_resol_mean 7.314
_diffrn_measured_fraction_theta_full 0.953
_diffrn_measured_fraction_theta_max 0.953
_diffrn_measurement_device_type 'Rigaku Saturn70'
_diffrn_measurement_method \w
_diffrn_radiation_type 'Mo K\a'
_diffrn_radiation_wavelength 0.71070
_diffrn_reflns_av_R_equivalents 0.0264
_diffrn_reflns_limit_h_max 12
_diffrn_reflns_limit_h_min -12
_diffrn_reflns_limit_k_max 15
_diffrn_reflns_limit_k_min -15
_diffrn_reflns_limit_l_max 19
_diffrn_reflns_limit_l_min -17
_diffrn_reflns_number 12706
_diffrn_reflns_theta_full 27.48
_diffrn_reflns_theta_max 27.48
_diffrn_standards_interval_count .
_diffrn_standards_number 0
_exptl_absorpt_coefficient_mu 0.440
_exptl_absorpt_correction_T_max 0.916
_exptl_absorpt_correction_T_min 0.736
_exptl_absorpt_correction_type multi-scan
_exptl_absorpt_process_details 'REQAB (Rigaku, 1998)'
_exptl_crystal_colour colorless
_exptl_crystal_density_diffrn 1.364
_exptl_crystal_density_method 'not measured'
_exptl_crystal_description prism
_exptl_crystal_F_000 688.00
_exptl_crystal_size_max 0.200
_exptl_crystal_size_mid 0.200
_exptl_crystal_size_min 0.200
_refine_diff_density_max 0.430
_refine_diff_density_min -0.420
_refine_ls_extinction_method none
_refine_ls_goodness_of_fit_ref 1.018
_refine_ls_hydrogen_treatment constr
_refine_ls_number_parameters 385
_refine_ls_number_reflns 6933
_refine_ls_number_restraints 0
_refine_ls_R_factor_gt 0.0269
_refine_ls_shift/su_max 0.001
_refine_ls_structure_factor_coef Fsqd
_refine_ls_weighting_details 'w = 1/[\s^2^(Fo^2^)+(0.0421P)^2^+0.0000P] where P=(Fo^2^+2Fc^2^)/3'
_refine_ls_weighting_scheme calc
_refine_ls_wR_factor_ref 0.0776
_reflns_number_gt 5756
_reflns_number_total 6933
_reflns_threshold_expression F^2^>2.0\s(F^2^)
_cod_data_source_file 1000001.cif
_cod_data_source_block PCOD1000001
_cod_original_cell_volume 1590.7(6)
_cod_database_code 7233194

loop_
_symmetry_equiv_pos_site_id
_symmetry_equiv_pos_as_xyz
1 +X,+Y,+Z
2 -X,-Y,-Z

loop_
_atom_site_label
_atom_site_type_symbol
_atom_site_fract_x
_atom_site_fract_y
_atom_site_fract_z
_atom_site_U_iso_or_equiv
_atom_site_adp_type
_atom_site_occupancy
_atom_site_symmetry_multiplicity
_atom_site_calc_flag
_atom_site_refinement_flags
_atom_site_disorder_assembly
_atom_site_disorder_group
Pd1 Pd 0.5000 1.0000 0.5000 0.00926(6) Uani 1.0 1 d . . .
Cl1 Cl 0.28724(4) 1.07344(4) 0.44547(3) 0.01376(10) Uani 1.0 2 d . . .
O1 O 0.62623(13) 0.58934(11) 0.03417(9) 0.0162(3) Uani 1.0 2 d . . .
O2 O 0.24859(13) 0.98592(11) 0.96237(8) 0.0154(3) Uani 1.0 2 d . . .
O3 O 0.29845(12) 1.02800(11) 1.12793(9) 0.0149(3) Uani 1.0 2 d . . .
O4 O 0.08527(12) 0.91360(11) 1.28578(9) 0.0147(3) Uani 1.0 2 d . . .
O5 O -0.07182(14) 0.75549(15) 1.24893(12) 0.0333(4) Uani 1.0 2 d . . .
O6 O 0.00971(14) 0.69379(12) 1.07312(10) 0.0244(3) Uani 1.0 2 d . . .
N1 N 0.41179(14) 0.86987(12) 0.62856(10) 0.0097(3) Uani 1.0 2 d . . .
N2 N 0.38596(15) 0.76871(13) 0.64056(10) 0.0136(3) Uani 1.0 2 d . . .
C1 C 0.41886(18) 0.74025(14) 0.55364(12) 0.0121(4) Uani 1.0 2 d . . .
C2 C 0.55073(18) 0.67443(15) 0.53312(12) 0.0125(4) Uani 1.0 2 d . . .
C3 C 0.57664(18) 0.64756(14) 0.44936(12) 0.0117(4) Uani 1.0 2 d . . .
C4 C 0.47678(17) 0.67938(14) 0.38824(12) 0.0103(4) Uani 1.0 2 d . . .
C5 C 0.34307(17) 0.73449(14) 0.41743(12) 0.0114(4) Uani 1.0 2 d . . .
C6 C 0.31077(18) 0.76330(14) 0.50104(12) 0.0117(4) Uani 1.0 2 d . . .
C7 C 0.65391(19) 0.63168(16) 0.60436(13) 0.0176(4) Uani 1.0 2 d . . .
C8 C 0.78008(19) 0.53979(17) 0.58805(13) 0.0194(4) Uani 1.0 2 d . . .
C9 C 0.16043(18) 0.80855(15) 0.53662(12) 0.0148(4) Uani 1.0 2 d . . .
C10 C 0.0796(2) 0.70345(18) 0.60827(16) 0.0295(5) Uani 1.0 2 d . . .
C11 C 0.51073(17) 0.65494(14) 0.29575(12) 0.0105(4) Uani 1.0 2 d . . .
C12 C 0.61924(18) 0.56349(15) 0.28403(12) 0.0138(4) Uani 1.0 2 d . . .
C13 C 0.65317(18) 0.54347(15) 0.19721(13) 0.0147(4) Uani 1.0 2 d . . .
C14 C 0.58036(18) 0.61492(15) 0.11826(12) 0.0131(4) Uani 1.0 2 d . . .
C15 C 0.47125(18) 0.70465(15) 0.12848(12) 0.0133(4) Uani 1.0 2 d . . .
C16 C 0.43810(17) 0.72389(15) 0.21663(12) 0.0123(4) Uani 1.0 2 d . . .
C17 C 0.55442(19) 0.66289(16) -0.04890(12) 0.0173(4) Uani 1.0 2 d . . .
C18 C 0.6285(2) 0.62576(18) -0.13461(13) 0.0226(4) Uani 1.0 2 d . . .
C19 C 0.37153(17) 0.89750(15) 0.71577(12) 0.0101(4) Uani 1.0 2 d . . .
C20 C 0.40939(17) 1.00274(15) 0.71021(12) 0.0111(4) Uani 1.0 2 d . . .
C21 C 0.37063(17) 1.03525(15) 0.79170(12) 0.0125(4) Uani 1.0 2 d . . .
C22 C 0.29189(17) 0.96240(15) 0.87907(12) 0.0122(4) Uani 1.0 2 d . . .
C23 C 0.25123(18) 0.85740(15) 0.88397(12) 0.0140(4) Uani 1.0 2 d . . .
C24 C 0.29118(18) 0.82464(15) 0.80351(12) 0.0134(4) Uani 1.0 2 d . . .
C25 C 0.28424(19) 1.09718(16) 0.95618(12) 0.0155(4) Uani 1.0 2 d . . .
C26 C 0.22012(19) 1.11099(16) 1.05249(12) 0.0152(4) Uani 1.0 2 d . . .
C27 C 0.25706(18) 1.04733(16) 1.21833(12) 0.0156(4) Uani 1.0 2 d . . .
C28 C 0.10690(18) 1.03208(16) 1.26707(13) 0.0157(4) Uani 1.0 2 d . . .
C29 C -0.05933(18) 0.89906(17) 1.31950(14) 0.0186(4) Uani 1.0 2 d . . .
C30 C -0.0801(2) 0.77424(18) 1.33650(15) 0.0248(5) Uani 1.0 2 d . . .
C31 C 0.0664(2) 0.74522(19) 1.19469(16) 0.0269(5) Uani 1.0 2 d . . .
C32 C 0.0846(2) 0.65070(17) 1.15297(15) 0.0226(4) Uani 1.0 2 d . . .
C33 C 0.0241(3) 0.6040(2) 1.03510(17) 0.0316(5) Uani 1.0 2 d . . .
H1 H 0.6642 0.6066 0.4331 0.0140 Uiso 1.0 2 calc R . .
H2 H 0.2736 0.7524 0.3798 0.0137 Uiso 1.0 2 calc R . .
H3 H 0.6040 0.5953 0.6720 0.0212 Uiso 1.0 2 calc R . .
H4 H 0.6881 0.7025 0.5988 0.0212 Uiso 1.0 2 calc R . .
H5 H 0.7481 0.4684 0.5944 0.0233 Uiso 1.0 2 calc R . .
H6 H 0.8383 0.5174 0.6371 0.0233 Uiso 1.0 2 calc R . .
H7 H 0.8332 0.5758 0.5224 0.0233 Uiso 1.0 2 calc R . .
H8 H 0.1138 0.8568 0.4794 0.0177 Uiso 1.0 2 calc R . .
H9 H 0.1601 0.8609 0.5699 0.0177 Uiso 1.0 2 calc R . .
H10 H -0.0176 0.7347 0.6227 0.0354 Uiso 1.0 2 calc R . .
H11 H 0.1174 0.6625 0.6691 0.0354 Uiso 1.0 2 calc R . .
H12 H 0.0880 0.6469 0.5781 0.0354 Uiso 1.0 2 calc R . .
H13 H 0.6693 0.5154 0.3358 0.0166 Uiso 1.0 2 calc R . .
H14 H 0.7251 0.4819 0.1913 0.0176 Uiso 1.0 2 calc R . .
H15 H 0.4205 0.7517 0.0769 0.0160 Uiso 1.0 2 calc R . .
H16 H 0.3652 0.7847 0.2227 0.0148 Uiso 1.0 2 calc R . .
H17 H 0.5569 0.7487 -0.0678 0.0208 Uiso 1.0 2 calc R . .
H18 H 0.4572 0.6496 -0.0312 0.0208 Uiso 1.0 2 calc R . .
H19 H 0.6252 0.5408 -0.1151 0.0272 Uiso 1.0 2 calc R . .
H20 H 0.7245 0.6394 -0.1516 0.0272 Uiso 1.0 2 calc R . .
H21 H 0.5828 0.6734 -0.1915 0.0272 Uiso 1.0 2 calc R . .
H22 H 0.4610 1.0517 0.6515 0.0133 Uiso 1.0 2 calc R . .
H23 H 0.3971 1.1051 0.7880 0.0150 Uiso 1.0 2 calc R . .
H24 H 0.1970 0.8098 0.9419 0.0168 Uiso 1.0 2 calc R . .
H25 H 0.2651 0.7546 0.8073 0.0161 Uiso 1.0 2 calc R . .
H26 H 0.2483 1.1667 0.9010 0.0186 Uiso 1.0 2 calc R . .
H27 H 0.3853 1.0929 0.9450 0.0186 Uiso 1.0 2 calc R . .
H28 H 0.2197 1.1939 1.0443 0.0182 Uiso 1.0 2 calc R . .
H29 H 0.1238 1.0949 1.0717 0.0182 Uiso 1.0 2 calc R . .
H30 H 0.2710 1.1292 1.2043 0.0187 Uiso 1.0 2 calc R . .
H31 H 0.3178 0.9905 1.2652 0.0187 Uiso 1.0 2 calc R . .
H32 H 0.0871 1.0431 1.3293 0.0188 Uiso 1.0 2 calc R . .
H33 H 0.0442 1.0929 1.2236 0.0188 Uiso 1.0 2 calc R . .
H34 H -0.1140 0.9599 1.2701 0.0223 Uiso 1.0 2 calc R . .
H35 H -0.0922 0.9114 1.3812 0.0223 Uiso 1.0 2 calc R . .
H36 H -0.0100 0.7150 1.3741 0.0297 Uiso 1.0 2 calc R . .
H37 H -0.1714 0.7584 1.3774 0.0297 Uiso 1.0 2 calc R . .
H38 H 0.1341 0.7223 1.2385 0.0323 Uiso 1.0 2 calc R . .
H39 H 0.0830 0.8233 1.1407 0.0323 Uiso 1.0 2 calc R . .
H40 H 0.1834 0.6303 1.1296 0.0272 Uiso 1.0 2 calc R . .
H41 H 0.0511 0.5772 1.2052 0.0272 Uiso 1.0 2 calc R . .
H42 H -0.0130 0.5331 1.0869 0.0380 Uiso 1.0 2 calc R . .
H43 H 0.1216 0.5822 1.0121 0.0380 Uiso 1.0 2 calc R . .
H44 H -0.0265 0.6357 0.9805 0.0380 Uiso 1.0 2 calc R . .

loop_
_atom_site_aniso_label
_atom_site_aniso_U_11
_atom_site_aniso_U_22
_atom_site_aniso_U_33
_atom_site_aniso_U_12
_atom_site_aniso_U_13
_atom_site_aniso_U_23
Pd1 0.01073(11) 0.01057(9) 0.00738(9) -0.00254(7) -0.00103(7) -0.00417(7)
Cl1 0.0117(3) 0.0158(2) 0.0135(2) -0.00236(16) -0.00328(16) -0.00473(16)
O1 0.0198(7) 0.0188(7) 0.0111(6) 0.0034(5) -0.0052(5) -0.0088(5)
O2 0.0216(7) 0.0184(7) 0.0091(6) -0.0087(5) 0.0033(5) -0.0083(5)
O3 0.0160(7) 0.0189(7) 0.0106(6) -0.0001(5) -0.0024(5) -0.0078(5)
O4 0.0087(6) 0.0176(7) 0.0177(6) -0.0015(5) -0.0014(5) -0.0077(5)
O5 0.0165(8) 0.0487(10) 0.0525(10) -0.0069(7) -0.0024(7) -0.0371(9)
O6 0.0266(8) 0.0212(7) 0.0271(8) 0.0012(6) -0.0092(6) -0.0111(6)
N1 0.0094(7) 0.0114(7) 0.0092(7) -0.0004(6) -0.0035(6) -0.0046(6)
N2 0.0189(8) 0.0118(7) 0.0114(7) -0.0040(6) -0.0017(6) -0.0055(6)
C1 0.0197(10) 0.0084(8) 0.0090(8) -0.0041(7) -0.0032(7) -0.0027(6)
C2 0.0158(9) 0.0095(8) 0.0130(8) -0.0047(7) -0.0042(7) -0.0028(7)
C3 0.0114(9) 0.0100(8) 0.0145(8) -0.0023(7) -0.0022(7) -0.0052(7)
C4 0.0133(9) 0.0076(8) 0.0106(8) -0.0032(7) -0.0017(7) -0.0033(6)
C5 0.0131(9) 0.0099(8) 0.0119(8) -0.0019(7) -0.0054(7) -0.0031(7)
C6 0.0154(9) 0.0078(8) 0.0112(8) -0.0027(7) -0.0016(7) -0.0031(7)
C7 0.0219(10) 0.0183(9) 0.0174(9) -0.0027(8) -0.0093(8) -0.0083(8)
C8 0.0175(10) 0.0229(10) 0.0171(9) -0.0034(8) -0.0069(8) -0.0048(8)
C9 0.0167(10) 0.0146(9) 0.0129(8) -0.0010(7) -0.0023(7) -0.0061(7)
C10 0.0157(11) 0.0210(10) 0.0406(13) -0.0016(8) 0.0045(9) -0.0074(10)
C11 0.0114(9) 0.0100(8) 0.0110(8) -0.0053(7) -0.0002(7) -0.0041(7)
C12 0.0164(10) 0.0118(8) 0.0135(8) -0.0025(7) -0.0047(7) -0.0039(7)
C13 0.0154(9) 0.0116(8) 0.0164(9) 0.0013(7) -0.0025(7) -0.0067(7)
C14 0.0156(9) 0.0148(9) 0.0117(8) -0.0050(7) 0.0008(7) -0.0080(7)
C15 0.0136(9) 0.0144(8) 0.0129(8) -0.0013(7) -0.0050(7) -0.0051(7)
C16 0.0097(9) 0.0130(8) 0.0159(9) -0.0005(7) -0.0026(7) -0.0076(7)
C17 0.0212(10) 0.0186(9) 0.0123(9) 0.0005(8) -0.0052(8) -0.0068(7)
C18 0.0302(12) 0.0231(10) 0.0149(9) 0.0033(9) -0.0064(8) -0.0100(8)
C19 0.0089(8) 0.0130(8) 0.0092(8) 0.0006(6) -0.0030(7) -0.0052(7)
C20 0.0098(9) 0.0125(8) 0.0106(8) -0.0024(7) -0.0007(7) -0.0044(7)
C21 0.0146(9) 0.0131(8) 0.0118(8) -0.0047(7) -0.0014(7) -0.0059(7)
C22 0.0131(9) 0.0159(9) 0.0085(8) -0.0010(7) -0.0012(7) -0.0066(7)
C23 0.0163(9) 0.0147(8) 0.0089(8) -0.0063(7) 0.0008(7) -0.0023(7)
C24 0.0163(9) 0.0121(8) 0.0129(8) -0.0045(7) -0.0021(7) -0.0049(7)
C25 0.0216(10) 0.0150(9) 0.0121(8) -0.0046(7) -0.0016(7) -0.0072(7)
C26 0.0171(10) 0.0166(9) 0.0127(8) -0.0011(7) -0.0024(7) -0.0074(7)
C27 0.0199(10) 0.0196(9) 0.0102(8) -0.0054(8) -0.0015(7) -0.0080(7)
C28 0.0181(10) 0.0179(9) 0.0122(8) -0.0009(7) -0.0033(7) -0.0076(7)
C29 0.0120(9) 0.0274(10) 0.0184(9) -0.0027(8) -0.0003(8) -0.0123(8)
C30 0.0152(10) 0.0252(11) 0.0268(11) -0.0068(8) 0.0005(8) -0.0040(9)
C31 0.0184(11) 0.0300(11) 0.0398(12) -0.0049(9) -0.0044(9) -0.0202(10)
C32 0.0209(11) 0.0210(10) 0.0280(11) -0.0015(8) -0.0065(9) -0.0110(9)
C33 0.0307(13) 0.0350(12) 0.0391(13) 0.0006(10) -0.0121(10) -0.0231(11)

loop_
_atom_type_symbol
_atom_type_description
_atom_type_scat_dispersion_real
_atom_type_scat_dispersion_imag
_atom_type_scat_source
C C 0.0033 0.0016
;
International Tables for Crystallography
(1992, Vol. C, Tables 4.2.6.8 and 6.1.1.4)
;
H H 0.0000 0.0000
;
International Tables for Crystallography
(1992, Vol. C, Table 6.1.1.4)
;
N N 0.0061 0.0033
;
International Tables for Crystallography
(1992, Vol. C, Tables 4.2.6.8 and 6.1.1.4)
;
O O 0.0106 0.0060
;
International Tables for Crystallography
(1992, Vol. C, Tables 4.2.6.8 and 6.1.1.4)
;
Cl Cl 0.1484 0.1585
;
International Tables for Crystallography
(1992, Vol. C, Tables 4.2.6.8 and 6.1.1.4)
;
Pd Pd -0.9988 1.0072
;
International Tables for Crystallography
(1992, Vol. C, Tables 4.2.6.8 and 6.1.1.4)
;

loop_
_geom_angle_atom_site_label_1
_geom_angle_atom_site_label_2
_geom_angle_atom_site_label_3
_geom_angle
_geom_angle_publ_flag
_geom_angle_site_symmetry_1
_geom_angle_site_symmetry_2
_geom_angle_site_symmetry_3
Cl1 Pd1 Cl1 180.00(3) yes . . 2_676
Cl1 Pd1 N1 91.16(5) yes . . .
Cl1 Pd1 N1 88.84(5) yes . . 2_676
Cl1 Pd1 N1 88.84(5) yes 2_676 . .
Cl1 Pd1 N1 91.16(5) yes 2_676 . 2_676
N1 Pd1 N1 180.00(9) yes . . 2_676
C14 O1 C17 116.54(13) yes . . .
C22 O2 C25 116.09(13) yes . . .
C26 O3 C27 113.09(13) yes . . .
C28 O4 C29 111.54(14) yes . . .
C30 O5 C31 114.24(19) yes . . .
C32 O6 C33 110.98(16) yes . . .
Pd1 N1 N2 127.99(13) yes . . .
Pd1 N1 C19 116.80(12) yes . . .
N2 N1 C19 115.20(13) yes . . .
N1 N2 C1 116.80(13) yes . . .
N2 C1 C2 119.36(17) yes . . .
N2 C1 C6 117.99(15) yes . . .
C2 C1 C6 121.95(19) yes . . .
C1 C2 C3 117.20(18) yes . . .
C1 C2 C7 119.56(18) yes . . .
C3 C2 C7 123.18(16) yes . . .
C2 C3 C4 122.81(16) yes . . .
C3 C4 C5 117.53(18) yes . . .
C3 C4 C11 121.36(15) yes . . .
C5 C4 C11 121.11(17) yes . . .
C4 C5 C6 122.12(18) yes . . .
C1 C6 C5 117.70(15) yes . . .
C1 C6 C9 122.21(18) yes . . .
C5 C6 C9 119.92(18) yes . . .
C2 C7 C8 115.60(19) yes . . .
C6 C9 C10 111.80(14) yes . . .
C4 C11 C12 121.39(15) yes . . .
C4 C11 C16 121.30(15) yes . . .
C12 C11 C16 117.29(18) yes . . .
C11 C12 C13 121.28(16) yes . . .
C12 C13 C14 120.45(16) yes . . .
O1 C14 C13 115.38(15) yes . . .
O1 C14 C15 125.18(16) yes . . .
C13 C14 C15 119.43(18) yes . . .
C14 C15 C16 119.49(16) yes . . .
C11 C16 C15 122.04(16) yes . . .
O1 C17 C18 107.46(14) yes . . .
N1 C19 C20 118.08(14) yes . . .
N1 C19 C24 121.86(19) yes . . .
C20 C19 C24 120.00(19) yes . . .
C19 C20 C21 120.51(14) yes . . .
C20 C21 C22 119.48(19) yes . . .
O2 C22 C21 124.20(19) yes . . .
O2 C22 C23 115.82(14) yes . . .
C21 C22 C23 119.98(19) yes . . .
C22 C23 C24 120.40(15) yes . . .
C19 C24 C23 119.60(19) yes . . .
O2 C25 C26 108.10(14) yes . . .
O3 C26 C25 109.52(14) yes . . .
O3 C27 C28 114.31(19) yes . . .
O4 C28 C27 108.88(15) yes . . .
O4 C29 C30 110.62(15) yes . . .
O5 C30 C29 115.20(16) yes . . .
O5 C31 C32 109.7(2) yes . . .
O6 C32 C31 110.85(15) yes . . .
C2 C3 H1 118.603 no . . .
C4 C3 H1 118.584 no . . .
C4 C5 H2 118.933 no . . .
C6 C5 H2 118.943 no . . .
C2 C7 H3 108.383 no . . .
C2 C7 H4 108.376 no . . .
C8 C7 H3 108.381 no . . .
C8 C7 H4 108.375 no . . .
H3 C7 H4 107.443 no . . .
C7 C8 H5 109.468 no . . .
C7 C8 H6 109.475 no . . .
C7 C8 H7 109.476 no . . .
H5 C8 H6 109.467 no . . .
H5 C8 H7 109.463 no . . .
H6 C8 H7 109.478 no . . .
C6 C9 H8 109.264 no . . .
C6 C9 H9 109.256 no . . .
C10 C9 H8 109.258 no . . .
C10 C9 H9 109.253 no . . .
H8 C9 H9 107.931 no . . .
C9 C10 H10 109.473 no . . .
C9 C10 H11 109.471 no . . .
C9 C10 H12 109.471 no . . .
H10 C10 H11 109.471 no . . .
H10 C10 H12 109.469 no . . .
H11 C10 H12 109.472 no . . .
C11 C12 H13 119.365 no . . .
C13 C12 H13 119.359 no . . .
C12 C13 H14 119.771 no . . .
C14 C13 H14 119.776 no . . .
C14 C15 H15 120.256 no . . .
C16 C15 H15 120.255 no . . .
C11 C16 H16 118.986 no . . .
C15 C16 H16 118.976 no . . .
O1 C17 H17 110.225 no . . .
O1 C17 H18 110.220 no . . .
C18 C17 H17 110.214 no . . .
C18 C17 H18 110.219 no . . .
H17 C17 H18 108.509 no . . .
C17 C18 H19 109.465 no . . .
C17 C18 H20 109.473 no . . .
C17 C18 H21 109.474 no . . .
H19 C18 H20 109.471 no . . .
H19 C18 H21 109.471 no . . .
H20 C18 H21 109.473 no . . .
C19 C20 H22 119.745 no . . .
C21 C20 H22 119.744 no . . .
C20 C21 H23 120.259 no . . .
C22 C21 H23 120.257 no . . .
C22 C23 H24 119.803 no . . .
C24 C23 H24 119.802 no . . .
C19 C24 H25 120.202 no . . .
C23 C24 H25 120.195 no . . .
O2 C25 H26 110.081 no . . .
O2 C25 H27 110.080 no . . .
C26 C25 H26 110.079 no . . .
C26 C25 H27 110.076 no . . .
H26 C25 H27 108.425 no . . .
O3 C26 H28 109.769 no . . .
O3 C26 H29 109.759 no . . .
C25 C26 H28 109.766 no . . .
C25 C26 H29 109.771 no . . .
H28 C26 H29 108.232 no . . .
O3 C27 H30 108.673 no . . .
O3 C27 H31 108.682 no . . .
C28 C27 H30 108.681 no . . .
C28 C27 H31 108.683 no . . .
H30 C27 H31 107.613 no . . .
O4 C28 H32 109.912 no . . .
O4 C28 H33 109.924 no . . .
C27 C28 H32 109.900 no . . .
C27 C28 H33 109.915 no . . .
H32 C28 H33 108.305 no . . .
O4 C29 H34 109.526 no . . .
O4 C29 H35 109.523 no . . .
C30 C29 H34 109.526 no . . .
C30 C29 H35 109.522 no . . .
H34 C29 H35 108.085 no . . .
O5 C30 H36 108.469 no . . .
O5 C30 H37 108.472 no . . .
C29 C30 H36 108.472 no . . .
C29 C30 H37 108.472 no . . .
H36 C30 H37 107.499 no . . .
O5 C31 H38 109.724 no . . .
O5 C31 H39 109.730 no . . .
C32 C31 H38 109.728 no . . .
C32 C31 H39 109.723 no . . .
H38 C31 H39 108.199 no . . .
O6 C32 H40 109.469 no . . .
O6 C32 H41 109.470 no . . .
C31 C32 H40 109.474 no . . .
C31 C32 H41 109.471 no . . .
H40 C32 H41 108.054 no . . .
O6 C33 H42 109.464 no . . .
O6 C33 H43 109.467 no . . .
O6 C33 H44 109.467 no . . .
H42 C33 H43 109.474 no . . .
H42 C33 H44 109.476 no . . .
H43 C33 H44 109.479 no . . .

loop_
_geom_bond_atom_site_label_1
_geom_bond_atom_site_label_2
_geom_bond_distance
_geom_bond_publ_flag
_geom_bond_site_symmetry_1
_geom_bond_site_symmetry_2
Pd1 Cl1 2.3045(6) yes . .
Pd1 Cl1 2.3045(6) yes . 2_676
Pd1 N1 2.0506(12) yes . .
Pd1 N1 2.0506(12) yes . 2_676
O1 C14 1.378(3) yes . .
O1 C17 1.437(3) yes . .
O2 C22 1.352(3) yes . .
O2 C25 1.450(3) yes . .
O3 C26 1.418(2) yes . .
O3 C27 1.426(3) yes . .
O4 C28 1.416(3) yes . .
O4 C29 1.427(3) yes . .
O5 C30 1.414(4) yes . .
O5 C31 1.421(3) yes . .
O6 C32 1.414(3) yes . .
O6 C33 1.413(4) yes . .
N1 N2 1.255(3) yes . .
N1 C19 1.435(3) yes . .
N2 C1 1.439(3) yes . .
C1 C2 1.409(3) yes . .
C1 C6 1.399(3) yes . .
C2 C3 1.387(3) yes . .
C2 C7 1.515(3) yes . .
C3 C4 1.398(3) yes . .
C4 C5 1.401(3) yes . .
C4 C11 1.491(3) yes . .
C5 C6 1.394(3) yes . .
C6 C9 1.516(3) yes . .
C7 C8 1.527(3) yes . .
C9 C10 1.525(3) yes . .
C11 C12 1.402(3) yes . .
C11 C16 1.391(3) yes . .
C12 C13 1.379(3) yes . .
C13 C14 1.394(3) yes . .
C14 C15 1.385(3) yes . .
C15 C16 1.394(3) yes . .
C17 C18 1.514(3) yes . .
C19 C20 1.392(3) yes . .
C19 C24 1.403(2) yes . .
C20 C21 1.389(3) yes . .
C21 C22 1.393(2) yes . .
C22 C23 1.407(3) yes . .
C23 C24 1.376(3) yes . .
C25 C26 1.496(3) yes . .
C27 C28 1.506(3) yes . .
C29 C30 1.497(4) yes . .
C31 C32 1.500(4) yes . .
C3 H1 0.930 no . .
C5 H2 0.930 no . .
C7 H3 0.970 no . .
C7 H4 0.970 no . .
C8 H5 0.960 no . .
C8 H6 0.960 no . .
C8 H7 0.960 no . .
C9 H8 0.970 no . .
C9 H9 0.970 no . .
C10 H10 0.960 no . .
C10 H11 0.960 no . .
C10 H12 0.960 no . .
C12 H13 0.930 no . .
C13 H14 0.930 no . .
C15 H15 0.930 no . .
C16 H16 0.930 no . .
C17 H17 0.970 no . .
C17 H18 0.970 no . .
C18 H19 0.960 no . .
C18 H20 0.960 no . .
C18 H21 0.960 no . .
C20 H22 0.930 no . .
C21 H23 0.930 no . .
C23 H24 0.930 no . .
C24 H25 0.930 no . .
C25 H26 0.970 no . .
C25 H27 0.970 no . .
C26 H28 0.970 no . .
C26 H29 0.970 no . .
C27 H30 0.970 no . .
C27 H31 0.970 no . .
C28 H32 0.970 no . .
C28 H33 0.970 no . .
C29 H34 0.970 no . .
C29 H35 0.970 no . .
C30 H36 0.970 no . .
C30 H37 0.970 no . .
C31 H38 0.970 no . .
C31 H39 0.970 no . .
C32 H40 0.970 no . .
C32 H41 0.970 no . .
C33 H42 0.960 no . .
C33 H43 0.960 no . .
C33 H44 0.960 no . .
